data_4074858
loop_
_publ_author_name
'Liang, Lan-Chang'
'Chien, Pin-Shu'
'Lin, Jia-Ming'
'Huang, Mei-Hui'
'Huang, Yu-Lun'
'Liao, Ju-Hsiou'

_publ_section_title
;
 Amido Pincer Complexes of Nickel(II): Synthesis, Structure, and Reactivity
;
_journal_coden_ASTM ORGND7
_journal_issue 6
_journal_name_full Organometallics
_journal_page_first 1399
_journal_page_last 1411
_journal_paper_doi 10.1021/om050943a
_journal_volume 25
_journal_year 2006
_chemical_formula_moiety 'C30 H36 Cl1 N1 Ni1 P2'
_chemical_formula_sum 'C24 H36 Cl N Ni P2'
_chemical_formula_weight 494.64
_space_group_IT_number 14
_symmetry_cell_setting monoclinic
_symmetry_space_group_name_Hall '-P 2ybc'
_symmetry_space_group_name_H-M 'P 1 21/c 1'
_atom_sites_solution_hydrogens geom
_atom_sites_solution_primary direct
_atom_sites_solution_secondary difmap
_audit_creation_method SHELXL-97
_cell_angle_alpha 90.00
_cell_angle_beta 95.6750(10)
_cell_angle_gamma 90.00
_cell_formula_units_Z 4
_cell_length_a 12.26400(10)
_cell_length_b 9.9710(2)
_cell_length_c 20.3710(3)
_cell_measurement_reflns_used 24907
_cell_measurement_temperature 100(2)
_cell_measurement_theta_max 25.028
_cell_measurement_theta_min 1.958
_cell_volume 2478.85(7)
_computing_cell_refinement 'HKL Scalepack (Otwinowski & Minor 1997)'
_computing_data_collection 'Collect (Nonius BV, 1997-2000)'
_computing_data_reduction 'HKL Denzo and Scalepack (Otwinowski & Minor 19'
_computing_molecular_graphics 'Ortep-3 for Windows (Farrugia, 1997)'
_computing_publication_material 'WinGX publication routines (Farrugia, 1999)'
_computing_structure_refinement 'SHELXL-97 (Sheldrick, 1997)'
_computing_structure_solution 'SHELXS-97 (Sheldrick, 1997)'
_diffrn_ambient_temperature 100(2)
_diffrn_measured_fraction_theta_full 0.991
_diffrn_measured_fraction_theta_max 0.991
_diffrn_measurement_device_type KappaCCD
_diffrn_measurement_method 'CCD rotation images, thick slices'
_diffrn_radiation_monochromator graphite
_diffrn_radiation_source 'fine-focus sealed tube'
_diffrn_radiation_type MoK\a
_diffrn_radiation_wavelength 0.71073
_diffrn_reflns_av_R_equivalents 0.0495
_diffrn_reflns_av_sigmaI/netI 0.0304
_diffrn_reflns_limit_h_max 14
_diffrn_reflns_limit_h_min -14
_diffrn_reflns_limit_k_max 11
_diffrn_reflns_limit_k_min -11
_diffrn_reflns_limit_l_max 23
_diffrn_reflns_limit_l_min -24
_diffrn_reflns_number 18172
_diffrn_reflns_theta_full 25.03
_diffrn_reflns_theta_max 25.03
_diffrn_reflns_theta_min 2.01
_exptl_absorpt_coefficient_mu 1.030
_exptl_absorpt_correction_T_max 0.6015
_exptl_absorpt_correction_T_min 0.4916
_exptl_absorpt_correction_type multi-scan
_exptl_absorpt_process_details
;
 ?
;
_exptl_crystal_colour black
_exptl_crystal_density_diffrn 1.325
_exptl_crystal_density_method 'not measured'
_exptl_crystal_description prism
_exptl_crystal_F_000 1048
_exptl_crystal_size_max 0.65
_exptl_crystal_size_mid 0.6
_exptl_crystal_size_min 0.5
_refine_diff_density_max 0.488
_refine_diff_density_min -0.658
_refine_diff_density_rms 0.175
_refine_ls_extinction_coef 0.0158(9)
_refine_ls_extinction_expression Fc^*^=kFc[1+0.001xFc^2^\l^3^/sin(2\q)]^-1/4^
_refine_ls_extinction_method SHELXL
_refine_ls_goodness_of_fit_ref 1.124
_refine_ls_hydrogen_treatment mixed
_refine_ls_matrix_type full
_refine_ls_number_parameters 258
_refine_ls_number_reflns 4338
_refine_ls_number_restraints 0
_refine_ls_restrained_S_all 1.124
_refine_ls_R_factor_all 0.0368
_refine_ls_R_factor_gt 0.0324
_refine_ls_shift/su_max 0.005
_refine_ls_shift/su_mean 0.000
_refine_ls_structure_factor_coef Fsqd
_refine_ls_weighting_details 'calc w=1/[\s^2^(Fo^2^)+(0.0530P)^2^+1.6296P] where P=(Fo^2^+2Fc^2^)/3'
_refine_ls_weighting_scheme calc
_refine_ls_wR_factor_gt 0.0867
_refine_ls_wR_factor_ref 0.0956
_reflns_number_gt 4029
_reflns_number_total 4338
_reflns_threshold_expression >2sigma(I)
_cod_data_source_file om050943asi20051115_044801.cif
_cod_data_source_block 3541
_cod_original_cell_volume 2478.84(6)
_cod_original_sg_symbol_H-M 'P 21/c'
_cod_database_code 4074858

loop_
_symmetry_equiv_pos_as_xyz
'x, y, z'
'-x, y+1/2, -z+1/2'
'-x, -y, -z'
'x, -y-1/2, z-1/2'

loop_
_atom_site_label
_atom_site_type_symbol
_atom_site_fract_x
_atom_site_fract_y
_atom_site_fract_z
_atom_site_U_iso_or_equiv
_atom_site_adp_type
_atom_site_occupancy
_atom_site_symmetry_multiplicity
_atom_site_calc_flag
_atom_site_refinement_flags
Ni1 Ni 0.27149(2) 0.41185(3) 0.099160(13) 0.01462(12) Uani 1 1 d .
Cl1 Cl 0.33287(5) 0.27515(6) 0.02759(3) 0.02852(17) Uani 1 1 d .
P1 P 0.26963(4) 0.59017(5) 0.03619(3) 0.01562(15) Uani 1 1 d .
P2 P 0.27915(4) 0.26176(5) 0.17786(3) 0.01476(15) Uani 1 1 d .
N1 N 0.20862(14) 0.52654(17) 0.15989(9) 0.0163(4) Uiso 1 1 d .
C1 C 0.1205(2) 0.5066(3) -0.06672(13) 0.0305(6) Uani 1 1 d .
H1A H 0.0995 0.5070 -0.1134 0.037 Uiso 1 1 d R
H1B H 0.0633 0.5466 -0.0443 0.037 Uiso 1 1 d R
H1C H 0.1322 0.4160 -0.0518 0.037 Uiso 1 1 d R
C2 C 0.3169(2) 0.5357(3) -0.09278(12) 0.0312(6) Uani 1 1 d .
H2A H 0.2902 0.5364 -0.1388 0.037 Uiso 1 1 d R
H2B H 0.3360 0.4457 -0.0795 0.037 Uiso 1 1 d R
H2C H 0.3804 0.5921 -0.0859 0.037 Uiso 1 1 d R
C3 C 0.22621(19) 0.5875(2) -0.05261(11) 0.0223(5) Uani 1 1 d .
H3 H 0.2135 0.6792 -0.0654 0.027 Uiso 1 1 d R
C4 C 0.43846(19) 0.6929(2) 0.12042(11) 0.0245(5) Uani 1 1 d .
H4A H 0.5065 0.7411 0.1265 0.029 Uiso 1 1 d R
H4B H 0.4486 0.6043 0.1385 0.029 Uiso 1 1 d R
H4C H 0.3841 0.7393 0.1425 0.029 Uiso 1 1 d R
C5 C 0.39293(19) 0.8233(2) 0.01447(12) 0.0257(5) Uani 1 1 d .
H5A H 0.4630 0.8665 0.0214 0.031 Uiso 1 1 d R
H5B H 0.3392 0.8762 0.0339 0.031 Uiso 1 1 d R
H5C H 0.3721 0.8143 -0.0320 0.031 Uiso 1 1 d R
C6 C 0.39964(18) 0.6845(2) 0.04676(11) 0.0204(5) Uani 1 1 d .
H6 H 0.4524 0.6345 0.0251 0.024 Uiso 1 1 d R
C7 C 0.16832(17) 0.6884(2) 0.07347(11) 0.0183(4) Uani 1 1 d .
C8 C 0.10792(19) 0.7956(2) 0.04448(12) 0.0247(5) Uani 1 1 d .
H8 H 0.1230 0.8277 0.0020 0.030 Uiso 1 1 d R
C9 C 0.02503(19) 0.8536(2) 0.07672(13) 0.0289(5) Uani 1 1 d .
H9 H -0.0151 0.9285 0.0570 0.035 Uiso 1 1 d R
C10 C 0.00316(18) 0.8030(2) 0.13752(13) 0.0255(5) Uani 1 1 d .
H10 H -0.0551 0.8407 0.1598 0.031 Uiso 1 1 d R
C11 C 0.06242(17) 0.6977(2) 0.16691(11) 0.0202(5) Uani 1 1 d .
H11 H 0.0470 0.6649 0.2093 0.024 Uiso 1 1 d R
C12 C 0.14807(16) 0.6380(2) 0.13573(11) 0.0167(4) Uani 1 1 d .
C13 C 0.22542(16) 0.5000(2) 0.22736(10) 0.0159(4) Uani 1 1 d .
C14 C 0.21928(18) 0.5953(2) 0.27794(11) 0.0195(5) Uani 1 1 d .
H14 H 0.1999 0.6859 0.2660 0.023 Uiso 1 1 d R
C15 C 0.24117(18) 0.5595(2) 0.34359(11) 0.0223(5) Uani 1 1 d .
H15 H 0.2362 0.6259 0.3772 0.027 Uiso 1 1 d R
C16 C 0.27016(17) 0.4296(2) 0.36258(11) 0.0214(5) Uani 1 1 d .
H16 H 0.2835 0.4061 0.4084 0.026 Uiso 1 1 d R
C17 C 0.27891(17) 0.3350(2) 0.31356(10) 0.0188(5) Uani 1 1 d .
H17 H 0.3003 0.2448 0.3252 0.023 Uiso 1 1 d R
C18 C 0.25754(16) 0.3686(2) 0.24704(10) 0.0155(4) Uani 1 1 d .
C19 C 0.06047(19) 0.2028(3) 0.15262(12) 0.0282(5) Uani 1 1 d .
H19A H 0.0029 0.1372 0.1484 0.034 Uiso 1 1 d R
H19B H 0.0620 0.2497 0.1115 0.034 Uiso 1 1 d R
H19C H 0.0475 0.2654 0.1867 0.034 Uiso 1 1 d R
C20 C 0.1689(2) 0.0470(3) 0.23243(12) 0.0289(5) Uani 1 1 d .
H20A H 0.1108 -0.0176 0.2259 0.035 Uiso 1 1 d R
H20B H 0.1573 0.1032 0.2693 0.035 Uiso 1 1 d R
H20C H 0.2377 0.0012 0.2408 0.035 Uiso 1 1 d R
C21 C 0.17051(18) 0.1335(2) 0.17056(11) 0.0213(5) Uani 1 1 d .
H21 H 0.1838 0.0777 0.1339 0.026 Uiso 1 1 d R
C22 C 0.50258(19) 0.2787(3) 0.20400(13) 0.0287(5) Uani 1 1 d .
H22A H 0.5715 0.2359 0.2168 0.034 Uiso 1 1 d R
H22B H 0.4901 0.3480 0.2351 0.034 Uiso 1 1 d R
H22C H 0.5039 0.3173 0.1609 0.034 Uiso 1 1 d R
C23 C 0.4309(2) 0.0573(3) 0.15833(13) 0.0314(6) Uani 1 1 d .
H23A H 0.4995 0.0164 0.1737 0.038 Uiso 1 1 d R
H23B H 0.4340 0.0892 0.1140 0.038 Uiso 1 1 d R
H23C H 0.3731 -0.0075 0.1589 0.038 Uiso 1 1 d R
C24 C 0.40998(18) 0.1760(2) 0.20266(11) 0.0217(5) Uani 1 1 d .
H24 H 0.4060 0.1440 0.2468 0.026 Uiso 1 1 d R

loop_
_atom_site_aniso_label
_atom_site_aniso_U_11
_atom_site_aniso_U_22
_atom_site_aniso_U_33
_atom_site_aniso_U_23
_atom_site_aniso_U_13
_atom_site_aniso_U_12
Ni1 0.01587(18) 0.01442(18) 0.01373(18) 0.00033(10) 0.00235(11) 0.00201(10)
Cl1 0.0440(4) 0.0260(3) 0.0171(3) -0.0009(2) 0.0103(2) 0.0145(3)
P1 0.0149(3) 0.0160(3) 0.0154(3) 0.0013(2) -0.0011(2) -0.0010(2)
P2 0.0152(3) 0.0146(3) 0.0145(3) 0.0001(2) 0.0016(2) 0.0011(2)
C1 0.0282(13) 0.0336(14) 0.0278(13) -0.0013(11) -0.0074(10) -0.0092(11)
C2 0.0379(15) 0.0402(15) 0.0157(12) -0.0018(10) 0.0042(10) -0.0090(12)
C3 0.0247(12) 0.0228(12) 0.0180(11) 0.0034(9) -0.0048(9) -0.0052(9)
C4 0.0224(12) 0.0233(12) 0.0256(12) 0.0013(9) -0.0079(9) -0.0022(9)
C5 0.0227(12) 0.0248(12) 0.0286(12) 0.0043(10) -0.0029(9) -0.0060(9)
C6 0.0168(11) 0.0224(11) 0.0214(11) -0.0001(9) -0.0008(9) -0.0023(9)
C7 0.0138(10) 0.0175(11) 0.0228(11) 0.0002(9) -0.0022(8) -0.0001(8)
C8 0.0209(12) 0.0218(12) 0.0303(13) 0.0038(10) -0.0042(10) 0.0001(9)
C9 0.0207(12) 0.0221(12) 0.0417(15) 0.0013(11) -0.0074(10) 0.0062(10)
C10 0.0136(11) 0.0224(12) 0.0396(14) -0.0063(10) -0.0015(10) 0.0024(9)
C11 0.0137(10) 0.0210(11) 0.0254(12) -0.0044(9) -0.0001(9) -0.0004(9)
C12 0.0119(10) 0.0138(10) 0.0234(11) -0.0035(9) -0.0025(8) -0.0009(8)
C13 0.0093(10) 0.0196(11) 0.0189(11) -0.0016(9) 0.0028(8) -0.0031(8)
C14 0.0145(11) 0.0197(11) 0.0238(12) -0.0049(9) 0.0000(9) 0.0004(8)
C15 0.0149(11) 0.0307(12) 0.0212(12) -0.0108(10) 0.0014(9) -0.0025(9)
C16 0.0132(10) 0.0343(13) 0.0164(11) -0.0037(9) 0.0004(8) -0.0036(9)
C17 0.0125(10) 0.0242(11) 0.0194(11) 0.0010(9) 0.0006(8) -0.0019(9)
C18 0.0120(10) 0.0191(11) 0.0157(10) -0.0018(9) 0.0018(8) -0.0013(8)
C19 0.0193(12) 0.0328(13) 0.0316(13) 0.0016(11) -0.0022(10) -0.0063(10)
C20 0.0347(14) 0.0246(12) 0.0267(13) 0.0043(10) -0.0001(10) -0.0106(11)
C21 0.0226(12) 0.0203(11) 0.0206(11) -0.0015(9) 0.0002(9) -0.0055(9)
C22 0.0171(11) 0.0386(14) 0.0303(13) 0.0004(11) 0.0017(10) 0.0038(10)
C23 0.0362(14) 0.0268(13) 0.0317(14) 0.0012(11) 0.0057(11) 0.0149(11)
C24 0.0215(11) 0.0239(12) 0.0197(11) 0.0031(9) 0.0023(9) 0.0074(9)

loop_
_atom_type_symbol
_atom_type_description
_atom_type_scat_dispersion_real
_atom_type_scat_dispersion_imag
_atom_type_scat_source
C C 0.0033 0.0016 'International Tables Vol C Tables 4.2.6.8 and 6.1.1.4'
H H 0.0000 0.0000 'International Tables Vol C Tables 4.2.6.8 and 6.1.1.4'
Cl Cl 0.1484 0.1585 'International Tables Vol C Tables 4.2.6.8 and 6.1.1.4'
N N 0.0061 0.0033 'International Tables Vol C Tables 4.2.6.8 and 6.1.1.4'
Ni Ni 0.3393 1.1124 'International Tables Vol C Tables 4.2.6.8 and 6.1.1.4'
P P 0.1023 0.0942 'International Tables Vol C Tables 4.2.6.8 and 6.1.1.4'

loop_
_geom_angle_atom_site_label_1
_geom_angle_atom_site_label_2
_geom_angle_atom_site_label_3
_geom_angle
N1 Ni1 Cl1 176.24(6)
N1 Ni1 P2 85.73(6)
Cl1 Ni1 P2 93.99(2)
N1 Ni1 P1 84.92(5)
Cl1 Ni1 P1 95.74(2)
P2 Ni1 P1 168.81(2)
C7 P1 C3 106.12(11)
C7 P1 C6 107.26(10)
C3 P1 C6 106.59(10)
C7 P1 Ni1 99.29(7)
C3 P1 Ni1 123.41(8)
C6 P1 Ni1 112.74(7)
C18 P2 C21 108.16(10)
C18 P2 C24 104.52(10)
C21 P2 C24 107.63(11)
C18 P2 Ni1 99.73(7)
C21 P2 Ni1 115.93(8)
C24 P2 Ni1 119.41(7)
C13 N1 C12 121.26(17)
C13 N1 Ni1 119.78(14)
C12 N1 Ni1 118.94(14)
C3 C1 H1A 108.8
C3 C1 H1B 109.7
H1A C1 H1B 109.4
C3 C1 H1C 109.9
H1A C1 H1C 109.5
H1B C1 H1C 109.5
C3 C2 H2A 108.8
C3 C2 H2B 109.5
H2A C2 H2B 109.4
C3 C2 H2C 110.2
H2A C2 H2C 109.4
H2B C2 H2C 109.6
C1 C3 C2 111.6(2)
C1 C3 P1 110.54(16)
C2 C3 P1 112.07(17)
C1 C3 H3 109.9
C2 C3 H3 106.4
P1 C3 H3 106.1
C6 C4 H4A 109.6
C6 C4 H4B 110.0
H4A C4 H4B 109.5
C6 C4 H4C 108.8
H4A C4 H4C 109.5
H4B C4 H4C 109.4
C6 C5 H5A 109.5
C6 C5 H5B 109.3
H5A C5 H5B 109.5
C6 C5 H5C 109.7
H5A C5 H5C 109.5
H5B C5 H5C 109.4
C4 C6 C5 111.73(19)
C4 C6 P1 108.87(15)
C5 C6 P1 113.68(16)
C4 C6 H6 108.7
C5 C6 H6 106.4
P1 C6 H6 107.2
C8 C7 C12 121.3(2)
C8 C7 P1 126.47(18)
C12 C7 P1 112.03(16)
C9 C8 C7 120.0(2)
C9 C8 H8 120.2
C7 C8 H8 119.7
C10 C9 C8 119.0(2)
C10 C9 H9 121.3
C8 C9 H9 119.7
C11 C10 C9 121.6(2)
C11 C10 H10 118.5
C9 C10 H10 119.9
C10 C11 C12 120.6(2)
C10 C11 H11 120.5
C12 C11 H11 118.9
N1 C12 C7 117.72(18)
N1 C12 C11 124.7(2)
C7 C12 C11 117.4(2)
N1 C13 C14 125.4(2)
N1 C13 C18 117.71(18)
C14 C13 C18 116.8(2)
C15 C14 C13 120.9(2)
C15 C14 H14 120.4
C13 C14 H14 118.7
C14 C15 C16 122.0(2)
C14 C15 H15 119.4
C16 C15 H15 118.6
C17 C16 C15 118.1(2)
C17 C16 H16 121.1
C15 C16 H16 120.9
C16 C17 C18 121.0(2)
C16 C17 H17 120.0
C18 C17 H17 119.0
C17 C18 C13 121.22(19)
C17 C18 P2 125.98(17)
C13 C18 P2 112.54(15)
C21 C19 H19A 109.7
C21 C19 H19B 109.6
H19A C19 H19B 109.3
C21 C19 H19C 109.1
H19A C19 H19C 109.5
H19B C19 H19C 109.5
C21 C20 H20A 109.5
C21 C20 H20B 109.3
H20A C20 H20B 109.5
C21 C20 H20C 109.4
H20A C20 H20C 109.4
H20B C20 H20C 109.5
C19 C21 C20 111.67(19)
C19 C21 P2 108.67(16)
C20 C21 P2 113.14(16)
C19 C21 H21 106.9
C20 C21 H21 109.4
P2 C21 H21 106.8
C24 C22 H22A 109.9
C24 C22 H22B 109.1
H22A C22 H22B 109.6
C24 C22 H22C 109.4
H22A C22 H22C 109.4
H22B C22 H22C 109.5
C24 C23 H23A 109.3
C24 C23 H23B 108.9
H23A C23 H23B 109.4
C24 C23 H23C 110.3
H23A C23 H23C 109.5
H23B C23 H23C 109.4
C22 C24 C23 111.22(19)
C22 C24 P2 108.61(15)
C23 C24 P2 113.00(17)
C22 C24 H24 108.2
C23 C24 H24 108.9
P2 C24 H24 106.7

loop_
_geom_bond_atom_site_label_1
_geom_bond_atom_site_label_2
_geom_bond_distance
Ni1 N1 1.9030(17)
Ni1 Cl1 2.1834(6)
Ni1 P2 2.1884(6)
Ni1 P1 2.1913(6)
P1 C7 1.807(2)
P1 C3 1.835(2)
P1 C6 1.846(2)
P2 C18 1.807(2)
P2 C21 1.842(2)
P2 C24 1.844(2)
N1 C13 1.395(3)
N1 C12 1.399(3)
C1 C3 1.530(3)
C1 H1A 0.9607
C1 H1B 0.9606
C1 H1C 0.9593
C2 C3 1.534(3)
C2 H2A 0.9616
C2 H2B 0.9597
C2 H2C 0.9596
C3 H3 0.9593
C4 C6 1.531(3)
C4 H4A 0.9599
C4 H4B 0.9606
C4 H4C 0.9598
C5 C6 1.531(3)
C5 H5A 0.9594
C5 H5B 0.9590
C5 H5C 0.9605
C6 H6 0.9591
C7 C8 1.398(3)
C7 C12 1.409(3)
C8 C9 1.390(3)
C8 H8 0.9581
C9 C10 1.388(4)
C9 H9 0.9600
C10 C11 1.380(3)
C10 H10 0.9608
C11 C12 1.412(3)
C11 H11 0.9596
C13 C14 1.409(3)
C13 C18 1.414(3)
C14 C15 1.385(3)
C14 H14 0.9592
C15 C16 1.388(3)
C15 H15 0.9587
C16 C17 1.386(3)
C16 H16 0.9601
C17 C18 1.396(3)
C17 H17 0.9597
C19 C21 1.528(3)
C19 H19A 0.9603
C19 H19B 0.9608
C19 H19C 0.9589
C20 C21 1.529(3)
C20 H20A 0.9599
C20 H20B 0.9594
C20 H20C 0.9598
C21 H21 0.9588
C22 C24 1.527(3)
C22 H22A 0.9595
C22 H22B 0.9600
C22 H22C 0.9602
C23 C24 1.525(3)
C23 H23A 0.9593
C23 H23B 0.9611
C23 H23C 0.9601
C24 H24 0.9609
